data_2238201
loop_
_publ_author_name
'Gainsford, Graeme J.'
'Bhuiyan, M. Delower. H.'
'Kay, Andrew J.'

_publ_section_title
;
 4-Methyl-5-(4-nitrobenzylidene)-2-oxo-2,5-dihydro-1<i>H</i>-pyrrole-3-carbonitrile
;
_journal_coeditor_code JJ2169
_journal_issue 7
_journal_name_full 'Acta Crystallographica Section E'
_journal_page_first o1158
_journal_paper_doi 10.1107/S1600536813017066
_journal_volume 69
_journal_year 2013
_chemical_formula_iupac 'C13 H9 N3 O3'
_chemical_formula_moiety 'C13 H9 N3 O3'
_chemical_formula_sum 'C13 H9 N3 O3'
_chemical_formula_weight 255.23
_chemical_name_systematic 4-Methyl-5-(4-nitrobenzylidene)-2-oxo-2,5-dihydro-1<i>H</i>-pyrrole-3-carbonitrile
_space_group_IT_number 14
_symmetry_cell_setting monoclinic
_symmetry_space_group_name_Hall '-P 2ybc'
_symmetry_space_group_name_H-M 'P 1 21/c 1'
_atom_sites_solution_hydrogens geom
_atom_sites_solution_primary direct
_atom_sites_solution_secondary difmap
_audit_creation_method SHELXL-97
_cell_angle_alpha 90.00
_cell_angle_beta 92.273(7)
_cell_angle_gamma 90.00
_cell_formula_units_Z 4
_cell_length_a 3.7456(2)
_cell_length_b 14.9193(9)
_cell_length_c 21.6077(17)
_cell_measurement_temperature 120(2)
_cell_volume 1206.53(14)
_computing_cell_refinement 'CrysAlis PRO (Agilent, 2011)'
_computing_data_collection 'CrysAlis PRO (Agilent, 2011)'
_computing_data_reduction 'CrysAlis PRO (Agilent, 2011)'
_computing_molecular_graphics
;
ORTEP-3 in WinGX (Farrugia, 2012) and Mercury (Macrae <i>et al.</i>,
2008)
;
_computing_publication_material
;
SHELXL97 (Sheldrick, 2008) and PLATON (Spek, 2009)
;
_computing_structure_refinement 'SHELXL2012 (Sheldrick, 2008)'
_computing_structure_solution 'SHELXS97 (Sheldrick, 2008)'
_diffrn_ambient_temperature 120(2)
_diffrn_detector_area_resol_mean 10.6501
_diffrn_measured_fraction_theta_full 0.997
_diffrn_measured_fraction_theta_max 0.993
_diffrn_measurement_device_type 'Agilent SuperNova (Dual, Cu at zero, Atlas)'
_diffrn_measurement_method '\w scans'
_diffrn_radiation_monochromator graphite
_diffrn_radiation_source 'fine-focus sealed tube'
_diffrn_radiation_type CuK\a
_diffrn_radiation_wavelength 1.54184
_diffrn_reflns_av_R_equivalents 0.0423
_diffrn_reflns_av_sigmaI/netI 0.0819
_diffrn_reflns_limit_h_max 4
_diffrn_reflns_limit_h_min -4
_diffrn_reflns_limit_k_max 18
_diffrn_reflns_limit_k_min -17
_diffrn_reflns_limit_l_max 18
_diffrn_reflns_limit_l_min -26
_diffrn_reflns_number 7096
_diffrn_reflns_theta_full 67.684
_diffrn_reflns_theta_max 69.98
_diffrn_reflns_theta_min 3.60
_diffrn_standards_decay_% 0
_exptl_absorpt_coefficient_mu 0.864
_exptl_absorpt_correction_T_max 1.0000
_exptl_absorpt_correction_T_min 0.6331
_exptl_absorpt_correction_type multi-scan
_exptl_absorpt_process_details
;
(CrysAlis PRO; Agilent, 2011)
;
_exptl_crystal_colour yellow
_exptl_crystal_density_diffrn 1.405
_exptl_crystal_density_method 'not measured'
_exptl_crystal_description needle
_exptl_crystal_F_000 528
_exptl_crystal_size_max 0.44
_exptl_crystal_size_mid 0.05
_exptl_crystal_size_min 0.03
_refine_diff_density_max 0.250
_refine_diff_density_min -0.253
_refine_ls_extinction_method none
_refine_ls_goodness_of_fit_ref 1.052
_refine_ls_hydrogen_treatment constr
_refine_ls_matrix_type full
_refine_ls_number_parameters 173
_refine_ls_number_reflns 2283
_refine_ls_number_restraints 0
_refine_ls_restrained_S_all 1.052
_refine_ls_R_factor_all 0.0608
_refine_ls_R_factor_gt 0.0480
_refine_ls_shift/su_max 0.000
_refine_ls_shift/su_mean 0.000
_refine_ls_structure_factor_coef Fsqd
_refine_ls_weighting_details 'calc w=1/[\s^2^(Fo^2^)+(0.0824P)^2^+0.3085P] where P=(Fo^2^+2Fc^2^)/3'
_refine_ls_weighting_scheme calc
_refine_ls_wR_factor_gt 0.1310
_refine_ls_wR_factor_ref 0.1390
_reflns_number_gt 1941
_reflns_number_total 2283
_reflns_threshold_expression I>2\s(I)
_cod_data_source_file jj2169.cif
_cod_data_source_block I
_cod_original_cell_volume 1206.52(14)
_cod_original_sg_symbol_H-M 'P 21/c'
_cod_database_code 2238201
_cod_database_fobs_code 2238201
_shelxl_version_number .000002012

loop_
_symmetry_equiv_pos_as_xyz
'x, y, z'
'-x, y+1/2, -z+1/2'
'-x, -y, -z'
'x, -y-1/2, z-1/2'

loop_
_atom_site_type_symbol
_atom_site_label
_atom_site_fract_x
_atom_site_fract_y
_atom_site_fract_z
_atom_site_U_iso_or_equiv
_atom_site_adp_type
_atom_site_calc_flag
_atom_site_occupancy
O O1 0.8538(3) 0.44087(8) 0.56486(6) 0.0277(3) Uani d 1
O O2 0.9729(4) 0.64031(9) 0.18759(7) 0.0452(4) Uani d 1
O O3 1.1572(4) 0.52825(10) 0.13455(7) 0.0453(4) Uani d 1
N N1 0.7576(4) 0.40243(9) 0.46186(7) 0.0243(3) Uani d 1
H H1 0.8491 0.4502 0.4446 0.029 Uiso calc 1
N N2 0.3889(4) 0.24706(12) 0.63898(9) 0.0403(4) Uani d 1
N N3 1.0168(4) 0.55927(10) 0.17993(8) 0.0323(4) Uani d 1
C C1 0.7387(4) 0.39026(11) 0.52376(8) 0.0236(4) Uani d 1
C C2 0.5581(4) 0.30283(11) 0.53143(9) 0.0253(4) Uani d 1
C C3 0.4940(4) 0.26523(11) 0.47533(8) 0.0252(4) Uani d 1
C C4 0.6126(4) 0.32905(11) 0.42854(8) 0.0246(4) Uani d 1
C C5 0.4693(5) 0.27012(11) 0.59072(9) 0.0283(4) Uani d 1
C C6 0.3332(5) 0.17567(11) 0.46080(9) 0.0296(4) Uani d 1
H H6A 0.1407 0.1825 0.4291 0.044 Uiso calc 1
H H6B 0.2362 0.1501 0.4984 0.044 Uiso calc 1
H H6C 0.5171 0.1356 0.4454 0.044 Uiso calc 1
C C7 0.5892(4) 0.31806(11) 0.36711(8) 0.0264(4) Uani d 1
H H7 0.4945 0.2624 0.3527 0.032 Uiso calc 1
C C8 0.6925(4) 0.38178(11) 0.31925(8) 0.0256(4) Uani d 1
C C9 0.6636(4) 0.47494(11) 0.32720(9) 0.0268(4) Uani d 1
H H9 0.5724 0.4981 0.3644 0.032 Uiso calc 1
C C10 0.7663(5) 0.53323(11) 0.28161(9) 0.0283(4) Uani d 1
H H10 0.7463 0.5962 0.2869 0.034 Uiso calc 1
C C11 0.8990(4) 0.49794(12) 0.22809(8) 0.0276(4) Uani d 1
C C12 0.9235(5) 0.40627(12) 0.21750(9) 0.0287(4) Uani d 1
H H12 1.0116 0.3838 0.1799 0.034 Uiso calc 1
C C13 0.8157(5) 0.34892(12) 0.26339(8) 0.0285(4) Uani d 1
H H13 0.8255 0.2860 0.2569 0.034 Uiso calc 1

loop_
_atom_site_aniso_label
_atom_site_aniso_U_11
_atom_site_aniso_U_22
_atom_site_aniso_U_33
_atom_site_aniso_U_12
_atom_site_aniso_U_13
_atom_site_aniso_U_23
O1 0.0363(6) 0.0202(6) 0.0267(7) -0.0029(5) 0.0031(5) -0.0007(5)
O2 0.0724(10) 0.0219(7) 0.0415(9) -0.0063(6) 0.0049(7) 0.0049(6)
O3 0.0579(9) 0.0402(8) 0.0392(9) 0.0065(7) 0.0202(7) 0.0088(7)
N1 0.0314(7) 0.0158(7) 0.0258(8) -0.0023(5) 0.0032(6) 0.0007(6)
N2 0.0449(9) 0.0378(9) 0.0387(11) -0.0049(7) 0.0067(8) 0.0095(8)
N3 0.0379(8) 0.0273(8) 0.0315(9) -0.0017(6) 0.0015(7) 0.0049(7)
C1 0.0264(7) 0.0178(8) 0.0268(9) 0.0020(6) 0.0036(6) 0.0007(7)
C2 0.0278(8) 0.0184(8) 0.0300(10) 0.0014(6) 0.0054(7) 0.0025(7)
C3 0.0268(8) 0.0179(8) 0.0313(10) 0.0005(6) 0.0048(7) 0.0010(7)
C4 0.0283(8) 0.0168(8) 0.0289(9) 0.0012(6) 0.0045(7) 0.0001(7)
C5 0.0311(8) 0.0196(8) 0.0342(11) -0.0010(6) 0.0023(7) 0.0024(7)
C6 0.0348(8) 0.0188(8) 0.0356(10) -0.0040(7) 0.0060(7) -0.0009(7)
C7 0.0296(8) 0.0179(8) 0.0320(10) -0.0005(6) 0.0041(7) -0.0014(7)
C8 0.0256(7) 0.0230(8) 0.0280(10) -0.0008(6) 0.0003(7) -0.0004(7)
C9 0.0285(8) 0.0231(9) 0.0290(10) 0.0015(6) 0.0038(7) -0.0033(7)
C10 0.0332(8) 0.0197(8) 0.0318(10) 0.0006(7) 0.0000(7) -0.0001(7)
C11 0.0289(8) 0.0253(9) 0.0285(10) -0.0012(7) 0.0014(7) 0.0035(8)
C12 0.0336(8) 0.0256(9) 0.0272(10) 0.0031(7) 0.0043(7) -0.0007(7)
C13 0.0365(9) 0.0206(8) 0.0287(10) 0.0018(7) 0.0027(7) -0.0019(7)

loop_
_atom_type_symbol
_atom_type_description
_atom_type_scat_dispersion_real
_atom_type_scat_dispersion_imag
_atom_type_scat_source
C C 0.0181 0.0091 'International Tables Vol C Tables 4.2.6.8 and 6.1.1.4'
H H 0.0000 0.0000 'International Tables Vol C Tables 4.2.6.8 and 6.1.1.4'
N N 0.0311 0.0180 'International Tables Vol C Tables 4.2.6.8 and 6.1.1.4'
O O 0.0492 0.0322 'International Tables Vol C Tables 4.2.6.8 and 6.1.1.4'

loop_
_geom_angle_atom_site_label_1
_geom_angle_atom_site_label_2
_geom_angle_atom_site_label_3
_geom_angle
C1 N1 C4 111.50(14)
C1 N1 H1 124.3
C4 N1 H1 124.3
O3 N3 O2 122.93(16)
O3 N3 C11 118.96(15)
O2 N3 C11 118.11(16)
O1 C1 N1 126.85(15)
O1 C1 C2 127.44(16)
N1 C1 C2 105.70(15)
C3 C2 C5 128.83(16)
C3 C2 C1 109.36(15)
C5 C2 C1 121.80(16)
C2 C3 C4 107.50(15)
C2 C3 C6 128.09(16)
C4 C3 C6 124.41(16)
C7 C4 N1 127.73(15)
C7 C4 C3 126.41(16)
N1 C4 C3 105.85(15)
N2 C5 C2 176.98(19)
C3 C6 H6A 109.5
C3 C6 H6B 109.5
H6A C6 H6B 109.5
C3 C6 H6C 109.5
H6A C6 H6C 109.5
H6B C6 H6C 109.5
C4 C7 C8 127.68(16)
C4 C7 H7 116.2
C8 C7 H7 116.2
C13 C8 C9 118.82(16)
C13 C8 C7 119.10(15)
C9 C8 C7 122.06(16)
C10 C9 C8 120.73(16)
C10 C9 H9 119.6
C8 C9 H9 119.6
C9 C10 C11 118.51(16)
C9 C10 H10 120.7
C11 C10 H10 120.7
C10 C11 C12 122.76(16)
C10 C11 N3 118.99(16)
C12 C11 N3 118.24(16)
C13 C12 C11 117.89(16)
C13 C12 H12 121.1
C11 C12 H12 121.1
C12 C13 C8 121.21(16)
C12 C13 H13 119.4
C8 C13 H13 119.4

loop_
_geom_bond_atom_site_label_1
_geom_bond_atom_site_label_2
_geom_bond_distance
O1 C1 1.231(2)
O2 N3 1.232(2)
O3 N3 1.222(2)
N1 C1 1.354(2)
N1 C4 1.407(2)
N1 H1 0.8800
N2 C5 1.149(3)
N3 C11 1.467(2)
C1 C2 1.482(2)
C2 C3 1.349(3)
C2 C5 1.423(3)
C3 C4 1.470(2)
C3 C6 1.494(2)
C4 C7 1.337(3)
C6 H6A 0.9800
C6 H6B 0.9800
C6 H6C 0.9800
C7 C8 1.468(2)
C7 H7 0.9500
C8 C13 1.398(2)
C8 C9 1.405(2)
C9 C10 1.380(2)
C9 H9 0.9500
C10 C11 1.381(3)
C10 H10 0.9500
C11 C12 1.390(2)
C12 C13 1.382(3)
C12 H12 0.9500
C13 H13 0.9500

loop_
_geom_hbond_atom_site_label_D
_geom_hbond_atom_site_label_H
_geom_hbond_atom_site_label_A
_geom_hbond_site_symmetry_A
_geom_hbond_distance_DH
_geom_hbond_distance_HA
_geom_hbond_distance_DA
_geom_hbond_angle_DHA
_geom_hbond_publ_flag
N1 H1 O1 3_766 0.88 1.98 2.8256(18) 159 y
C9 H9 O1 3_666 0.95 2.43 3.336(2) 159 y
C12 H12 N2 4_665 0.95 2.59 3.374(3) 141 y
C13 H13 O2 2_745 0.95 2.58 3.372(2) 141 y

loop_
_geom_torsion_atom_site_label_1
_geom_torsion_atom_site_label_2
_geom_torsion_atom_site_label_3
_geom_torsion_atom_site_label_4
_geom_torsion
C4 N1 C1 O1 177.31(15)
C4 N1 C1 C2 -1.53(17)
O1 C1 C2 C3 -175.91(16)
N1 C1 C2 C3 2.92(18)
O1 C1 C2 C5 5.4(3)
N1 C1 C2 C5 -175.75(15)
C5 C2 C3 C4 175.48(16)
C1 C2 C3 C4 -3.06(18)
C5 C2 C3 C6 -4.5(3)
C1 C2 C3 C6 176.91(15)
C1 N1 C4 C7 -179.52(16)
C1 N1 C4 C3 -0.25(18)
C2 C3 C4 C7 -178.61(16)
C6 C3 C4 C7 1.4(3)
C2 C3 C4 N1 2.11(18)
C6 C3 C4 N1 -177.87(15)
N1 C4 C7 C8 -3.4(3)
C3 C4 C7 C8 177.49(16)
C4 C7 C8 C13 148.90(18)
C4 C7 C8 C9 -32.6(3)
C13 C8 C9 C10 -2.2(3)
C7 C8 C9 C10 179.34(16)
C8 C9 C10 C11 -0.2(3)
C9 C10 C11 C12 1.9(3)
C9 C10 C11 N3 -178.58(16)
O3 N3 C11 C10 174.92(17)
O2 N3 C11 C10 -4.3(3)
O3 N3 C11 C12 -5.6(3)
O2 N3 C11 C12 175.26(17)
C10 C11 C12 C13 -1.2(3)
N3 C11 C12 C13 179.27(16)
C11 C12 C13 C8 -1.3(3)
C9 C8 C13 C12 2.9(3)
C7 C8 C13 C12 -178.56(16)
